data_4118308
loop_
_publ_author_name
'Sven O. Sylvester'
'Jacqueline M. Cole'
'Paul G. Waddell'

_publ_section_title
;
 Photoconversion Bonding Mechanism in Ruthenium Sulfur Dioxide Linkage
 Photoisomers Revealed by in Situ Diffraction
;
_journal_name_full 'Journal of the American Chemical Society'
_journal_page_first 11860
_journal_page_last 11863
_journal_paper_doi 10.1021/ja303943q
_journal_volume 134
_journal_year 2012
_chemical_formula_moiety 'C5 H19 Cl2 N5 O3 Ru1 S1'
_chemical_formula_sum 'C5 H19 Cl2 N5 O3 Ru S'
_chemical_formula_weight 401.28
_chemical_name_systematic
;
 ?
;
_space_group_IT_number 62
_symmetry_cell_setting orthorhombic
_symmetry_space_group_name_Hall '-P 2n 2a'
_symmetry_space_group_name_H-M 'P m c n'
_atom_sites_solution_hydrogens geom
_atom_sites_solution_primary direct
_atom_sites_solution_secondary difmap
_audit_creation_date 2012-04-11T11:36:20-00:00
_audit_creation_method 'WinGX routine CIF_UPDATE'
_cell_angle_alpha 90
_cell_angle_beta 90
_cell_angle_gamma 90
_cell_formula_units_Z 4
_cell_length_a 7.000(3)
_cell_length_b 9.741(4)
_cell_length_c 21.530(4)
_cell_measurement_reflns_used 5695
_cell_measurement_temperature 120(2)
_cell_measurement_theta_max 33.1
_cell_measurement_theta_min 1.9
_cell_volume 1468.1(9)
_computing_cell_refinement
;
        CrystalClear-SM Expert 2.0 r4 (Rigaku, 2009)
;
_computing_data_collection
;
        CrystalClear-SM Expert 2.0 r4 (Rigaku, 2009)
;
_computing_data_reduction
;
        CrystalClear-SM Expert 2.0 r4 (Rigaku, 2009)
;
_computing_molecular_graphics 'Ortep-3 for Windows (Farrugia, 1997)'
_computing_publication_material 'WinGX publication routines (Farrugia, 1999)'
_computing_structure_refinement 'SHELXL-97 (Sheldrick, 2008)'
_diffrn_ambient_temperature 120(2)
_diffrn_detector_area_resol_mean 28.5714
_diffrn_measured_fraction_theta_full 0.982
_diffrn_measured_fraction_theta_max 0.886
_diffrn_measurement_device_type
;
        Rigaku Saturn724+ (2x2 bin mode)
;
_diffrn_measurement_method 'profile data from \w-scans'
_diffrn_radiation_monochromator graphite
_diffrn_radiation_type MoK\a
_diffrn_radiation_wavelength 0.71073
_diffrn_reflns_av_R_equivalents 0.0559
_diffrn_reflns_av_unetI/netI 0.0555
_diffrn_reflns_limit_h_max 6
_diffrn_reflns_limit_h_min -9
_diffrn_reflns_limit_k_max 14
_diffrn_reflns_limit_k_min -6
_diffrn_reflns_limit_l_max 31
_diffrn_reflns_limit_l_min -32
_diffrn_reflns_number 7399
_diffrn_reflns_theta_full 27.5
_diffrn_reflns_theta_max 33.06
_diffrn_reflns_theta_min 3.47
_diffrn_source 'Sealed Tube'
_exptl_absorpt_coefficient_mu 1.578
_exptl_absorpt_correction_T_max 1
_exptl_absorpt_correction_T_min 0.646
_exptl_absorpt_correction_type multi-scan
_exptl_crystal_colour Colorless
_exptl_crystal_density_diffrn 1.816
_exptl_crystal_description Prism
_exptl_crystal_F_000 808
_exptl_crystal_size_max 0.2
_exptl_crystal_size_mid 0.2
_exptl_crystal_size_min 0.2
_refine_diff_density_max 2.04
_refine_diff_density_min -3.179
_refine_diff_density_rms 0.155
_refine_ls_extinction_method none
_refine_ls_goodness_of_fit_ref 1.073
_refine_ls_hydrogen_treatment constr
_refine_ls_matrix_type full
_refine_ls_number_parameters 113
_refine_ls_number_reflns 2634
_refine_ls_number_restraints 1
_refine_ls_restrained_S_all 1.073
_refine_ls_R_factor_all 0.0815
_refine_ls_R_factor_gt 0.0657
_refine_ls_shift/su_max 0.001
_refine_ls_shift/su_mean 0
_refine_ls_structure_factor_coef Fsqd
_refine_ls_weighting_details 'calc w=1/[\s^2^(Fo^2^)+(0.0188P)^2^+8.6130P] where P=(Fo^2^+2Fc^2^)/3'
_refine_ls_weighting_scheme calc
_refine_ls_wR_factor_ref 0.1387
_reflns_number_gt 2070
_reflns_number_total 2634
_reflns_threshold_expression >2\s(I)
_cod_data_source_file ja303943q_si_002_09.cif
_cod_data_source_block pyr-120k-run-2
_cod_original_cell_volume 1468.1(8)
_cod_database_code 4118308

loop_
_symmetry_equiv_pos_as_xyz
'x, y, z'
'-x+1/2, -y+1/2, z+1/2'
'x+1/2, -y, -z'
'-x, y+1/2, -z+1/2'
'-x, -y, -z'
'x-1/2, y-1/2, -z-1/2'
'-x-1/2, y, z'
'x, -y-1/2, z-1/2'

loop_
_atom_site_label
_atom_site_fract_x
_atom_site_fract_y
_atom_site_fract_z
_atom_site_U_iso_or_equiv
_atom_site_adp_type
_atom_site_calc_flag
_atom_site_refinement_flags
_atom_site_occupancy
_atom_site_disorder_assembly
_atom_site_disorder_group
_atom_site_type_symbol
Ru1 0.25 0.21140(6) 0.91446(2) 0.03508(16) Uani d S 1 . . Ru
Cl2 -0.25 0.22351(17) 1.02895(7) 0.0374(4) Uani d S 1 . . Cl
Cl1 -0.25 0.15331(16) 0.80315(7) 0.0334(3) Uani d S 1 . . Cl
C1 0.25 0.2787(7) 0.7772(3) 0.0322(13) Uani d S 1 . . C
H1 0.25 0.3708 0.7918 0.039 Uiso calc SR 1 A . H
N3 0.25 0.1763(5) 0.8192(2) 0.0286(11) Uani d S 1 A . n
O3 -0.25 0.4045(4) 1.1525(2) 0.0430(12) Uani d S 1 . . O
N2 0.4711(6) 0.0645(4) 0.92207(19) 0.0416(10) Uani d . 1 A . n
H2A 0.5502 0.088 0.9539 0.062 Uiso calc R 1 . . H
H2B 0.5387 0.0619 0.886 0.062 Uiso calc R 1 . . H
H2C 0.4196 -0.0196 0.9296 0.062 Uiso calc R 1 . . H
N1 0.4721(6) 0.3548(4) 0.89944(18) 0.0385(9) Uani d . 1 A . n
H1A 0.4212 0.4364 0.8872 0.058 Uiso calc R 1 . . H
H1B 0.5519 0.3228 0.8694 0.058 Uiso calc R 1 . . H
H1C 0.5388 0.367 0.9353 0.058 Uiso calc R 1 . . H
C5 0.25 0.0480(7) 0.7975(4) 0.0418(16) Uani d S 1 . . C
H5 0.25 -0.0255 0.8265 0.05 Uiso calc SR 1 A . H
C4 0.25 0.0171(9) 0.7352(5) 0.058(2) Uani d S 1 A . C
H4 0.25 -0.0758 0.7218 0.07 Uiso calc SR 1 . . H
C2 0.25 0.2561(8) 0.7143(3) 0.0439(17) Uani d S 1 A . C
H2 0.25 0.331 0.686 0.053 Uiso calc SR 1 . . H
C3 0.25 0.1220(10) 0.6927(4) 0.060(2) Uani d S 1 . . C
H3 0.25 0.1031 0.6494 0.072 Uiso calc SR 1 A . H
S1 0.25 0.2716(3) 1.01173(15) 0.0203(11) Uiso d SP 0.425(8) A 1 S
O1 0.25 0.1700(9) 1.0604(4) 0.025(2) Uiso d SP 0.425(8) A 1 O
O2 0.25 0.4117(14) 1.0354(6) 0.026(3) Uiso d SP 0.425(8) A 1 O
S1A 0.25 0.2932(5) 1.0518(2) 0.0345(15) Uiso d SP 0.332(7) A 2 S
O1A 0.25 0.1874(17) 1.0004(8) 0.027(4) Uiso d SP 0.332(7) A 2 O
O2A 0.25 0.439(2) 1.0274(9) 0.032(5) Uiso d SP 0.332(7) A 2 O
S1B 0.1734(16) 0.3388(11) 1.0125(5) 0.037(3) Uiso d P 0.121(4) . 3 S
O1B 0.25 0.192(3) 1.0160(13) 0.036(7) Uiso d SP 0.242(9) . 3 O
O2B 0.169(4) 0.430(2) 1.0304(9) 0.015(4) Uiso d P 0.121(4) . 3 O

loop_
_atom_site_aniso_label
_atom_site_aniso_U_11
_atom_site_aniso_U_22
_atom_site_aniso_U_33
_atom_site_aniso_U_12
_atom_site_aniso_U_13
_atom_site_aniso_U_23
Ru1 0.0316(3) 0.0454(3) 0.0282(3) 0 0 0.0141(2)
Cl2 0.0488(10) 0.0353(8) 0.0283(7) 0 0 -0.0006(6)
Cl1 0.0363(9) 0.0341(7) 0.0298(7) 0 0 0.0011(6)
C1 0.035(3) 0.034(3) 0.028(3) 0 0 -0.001(2)
N3 0.030(3) 0.024(2) 0.032(2) 0 0 0.0016(18)
O3 0.066(4) 0.023(2) 0.040(3) 0 0 -0.0021(18)
N2 0.032(2) 0.047(2) 0.046(2) 0.0030(18) -0.0004(18) 0.0199(18)
N1 0.039(2) 0.042(2) 0.0346(19) -0.0046(18) -0.0038(17) -0.0041(16)
C5 0.035(4) 0.032(3) 0.059(5) 0 0 -0.004(3)
C4 0.055(5) 0.047(5) 0.072(6) 0 0 -0.023(4)
C2 0.055(5) 0.048(4) 0.029(3) 0 0 0.001(3)
C3 0.068(6) 0.070(6) 0.042(4) 0 0 -0.023(4)

loop_
_atom_type_symbol
_atom_type_description
_atom_type_scat_dispersion_real
_atom_type_scat_dispersion_imag
_atom_type_scat_source
C C 0.0033 0.0016 'International Tables Vol C Tables 4.2.6.8 and 6.1.1.4'
H H 0 0 'International Tables Vol C Tables 4.2.6.8 and 6.1.1.4'
Cl Cl 0.1484 0.1585 'International Tables Vol C Tables 4.2.6.8 and 6.1.1.4'
N N 0.0061 0.0033 'International Tables Vol C Tables 4.2.6.8 and 6.1.1.4'
O O 0.0106 0.006 'International Tables Vol C Tables 4.2.6.8 and 6.1.1.4'
Ru Ru -1.2594 0.8363 'International Tables Vol C Tables 4.2.6.8 and 6.1.1.4'
S S 0.1246 0.1234 'International Tables Vol C Tables 4.2.6.8 and 6.1.1.4'

loop_
_geom_angle_atom_site_label_1
_geom_angle_atom_site_label_2
_geom_angle_atom_site_label_3
_geom_angle
_geom_angle_site_symmetry_1
_geom_angle_site_symmetry_3
O1A Ru1 N3 163.4(5) . .
O1A Ru1 N2 80.7(4) . 7_655
N3 Ru1 N2 88.01(15) . 7_655
O1A Ru1 N2 80.7(4) . .
N3 Ru1 N2 88.01(15) . .
N2 Ru1 N2 94.1(2) 7_655 .
O1A Ru1 N1 103.6(4) . .
N3 Ru1 N1 87.58(14) . .
N2 Ru1 N1 175.58(16) 7_655 .
N2 Ru1 N1 85.46(17) . .
O1A Ru1 N1 103.6(4) . 7_655
N3 Ru1 N1 87.58(14) . 7_655
N2 Ru1 N1 85.46(17) 7_655 7_655
N2 Ru1 N1 175.58(16) . 7_655
N1 Ru1 N1 94.6(2) . 7_655
O1A Ru1 S1 22.8(5) . .
N3 Ru1 S1 173.81(16) . .
N2 Ru1 S1 96.20(13) 7_655 .
N2 Ru1 S1 96.20(13) . .
N1 Ru1 S1 88.22(12) . .
N1 Ru1 S1 88.22(12) 7_655 .
O1A Ru1 O1B 2.2(11) . .
N3 Ru1 O1B 165.6(8) . .
N2 Ru1 O1B 82.2(5) 7_655 .
N2 Ru1 O1B 82.2(5) . .
N1 Ru1 O1B 102.1(5) . .
N1 Ru1 O1B 102.1(5) 7_655 .
S1 Ru1 O1B 20.6(7) . .
O1A Ru1 S1B 39.3(6) . .
N3 Ru1 S1B 155.8(3) . .
N2 Ru1 S1B 96.5(3) 7_655 .
N2 Ru1 S1B 115.2(3) . .
N1 Ru1 S1B 87.6(3) . .
N1 Ru1 S1B 69.2(3) 7_655 .
S1 Ru1 S1B 19.2(3) . .
O1B Ru1 S1B 37.2(7) . .
O1A Ru1 S1B 39.3(6) . 7_655
N3 Ru1 S1B 155.8(3) . 7_655
N2 Ru1 S1B 115.2(3) 7_655 7_655
N2 Ru1 S1B 96.5(3) . 7_655
N1 Ru1 S1B 69.2(3) . 7_655
N1 Ru1 S1B 87.6(3) 7_655 7_655
S1 Ru1 S1B 19.2(3) . 7_655
O1B Ru1 S1B 37.2(7) . 7_655
S1B Ru1 S1B 24.7(5) . 7_655
N3 C1 C2 123.0(6) . .
N3 C1 H1 118.5 . .
C2 C1 H1 118.5 . .
C5 N3 C1 117.4(6) . .
C5 N3 Ru1 119.9(5) . .
C1 N3 Ru1 122.7(4) . .
Ru1 N2 H2A 109.5 . .
Ru1 N2 H2B 109.5 . .
H2A N2 H2B 109.5 . .
Ru1 N2 H2C 109.5 . .
H2A N2 H2C 109.5 . .
H2B N2 H2C 109.5 . .
Ru1 N1 H1A 109.5 . .
Ru1 N1 H1B 109.5 . .
H1A N1 H1B 109.5 . .
Ru1 N1 H1C 109.5 . .
H1A N1 H1C 109.5 . .
H1B N1 H1C 109.5 . .
N3 C5 C4 123.1(8) . .
N3 C5 H5 118.5 . .
C4 C5 H5 118.5 . .
C3 C4 C5 119.2(8) . .
C3 C4 H4 120.4 . .
C5 C4 H4 120.4 . .
C1 C2 C3 118.8(7) . .
C1 C2 H2 120.6 . .
C3 C2 H2 120.6 . .
C4 C3 C2 118.6(7) . .
C4 C3 H3 120.7 . .
C2 C3 H3 120.7 . .
O1 S1 O2 112.8(7) . .
O1 S1 Ru1 121.0(4) . .
O2 S1 Ru1 126.2(6) . .
O1A S1A O2A 112.7(10) . .
S1A O1A Ru1 129.8(11) . .
O2B S1B S1B 91.8(16) . 7_655
O2B S1B O2B 50(2) . 7_655
S1B S1B O2B 41.4(10) 7_655 7_655
O2B S1B O1B 148.2(19) . .
S1B S1B O1B 69.5(6) 7_655 .
O2B S1B O1B 107.0(12) 7_655 .
O2B S1B Ru1 142.6(15) . .
S1B S1B Ru1 77.6(3) 7_655 .
O2B S1B Ru1 111.1(10) 7_655 .
O1B S1B Ru1 60.2(11) . .
S1B O1B S1B 41.1(11) 7_655 .
S1B O1B Ru1 82.6(12) 7_655 .
S1B O1B Ru1 82.6(12) . .
S1B O2B O2B 88.2(16) . 7_655
S1B O2B S1B 46.8(14) . 7_655
O2B O2B S1B 41.4(10) 7_655 7_655

loop_
_geom_bond_atom_site_label_1
_geom_bond_atom_site_label_2
_geom_bond_site_symmetry_2
_geom_bond_distance
Ru1 O1A . 1.866(18)
Ru1 N3 . 2.079(5)
Ru1 N2 7_655 2.114(4)
Ru1 N2 . 2.114(4)
Ru1 N1 . 2.115(4)
Ru1 N1 7_655 2.115(4)
Ru1 S1 . 2.175(3)
Ru1 O1B . 2.19(3)
Ru1 S1B . 2.506(11)
Ru1 S1B 7_655 2.506(11)
C1 N3 . 1.346(8)
C1 C2 . 1.372(9)
C1 H1 . 0.95
N3 C5 . 1.334(8)
N2 H2A . 0.91
N2 H2B . 0.91
N2 H2C . 0.91
N1 H1A . 0.91
N1 H1B . 0.91
N1 H1C . 0.91
C5 C4 . 1.375(12)
C5 H5 . 0.95
C4 C3 . 1.371(13)
C4 H4 . 0.95
C2 C3 . 1.387(12)
C2 H2 . 0.95
C3 H3 . 0.95
S1 O1 . 1.443(10)
S1 O2 . 1.457(14)
S1A O1A . 1.511(19)
S1A O2A . 1.51(2)
S1B O2B . 0.97(2)
S1B S1B 7_655 1.07(2)
S1B O2B 7_655 1.47(3)
S1B O1B . 1.53(3)
O1B S1B 7_655 1.53(3)
O2B O2B 7_655 1.13(5)
O2B S1B 7_655 1.47(2)

loop_
_geom_torsion_atom_site_label_1
_geom_torsion_atom_site_label_2
_geom_torsion_atom_site_label_3
_geom_torsion_atom_site_label_4
_geom_torsion
_geom_torsion_site_symmetry_1
_geom_torsion_site_symmetry_4
C2 C1 N3 C5 0.000(4) . .
C2 C1 N3 Ru1 180.000(2) . .
O1A Ru1 N3 C5 0.000(5) . .
N2 Ru1 N3 C5 -47.10(12) 7_655 .
N2 Ru1 N3 C5 47.10(12) . .
N1 Ru1 N3 C5 132.63(12) . .
N1 Ru1 N3 C5 -132.63(12) 7_655 .
S1 Ru1 N3 C5 180.000(9) . .
O1B Ru1 N3 C5 0.000(5) . .
S1B Ru1 N3 C5 -148.6(6) . .
S1B Ru1 N3 C5 148.6(6) 7_655 .
O1A Ru1 N3 C1 180.000(4) . .
N2 Ru1 N3 C1 132.90(12) 7_655 .
N2 Ru1 N3 C1 -132.90(12) . .
N1 Ru1 N3 C1 -47.37(12) . .
N1 Ru1 N3 C1 47.37(12) 7_655 .
S1 Ru1 N3 C1 0.000(10) . .
O1B Ru1 N3 C1 180.000(4) . .
S1B Ru1 N3 C1 31.4(6) . .
S1B Ru1 N3 C1 -31.4(6) 7_655 .
C1 N3 C5 C4 0.000(4) . .
Ru1 N3 C5 C4 180.000(3) . .
N3 C5 C4 C3 0.000(5) . .
N3 C1 C2 C3 0.000(5) . .
C5 C4 C3 C2 0.000(5) . .
C1 C2 C3 C4 0.000(5) . .
O1A Ru1 S1 O1 0.000(4) . .
N3 Ru1 S1 O1 180.000(8) . .
N2 Ru1 S1 O1 47.42(12) 7_655 .
N2 Ru1 S1 O1 -47.42(12) . .
N1 Ru1 S1 O1 -132.66(12) . .
N1 Ru1 S1 O1 132.66(12) 7_655 .
O1B Ru1 S1 O1 0.000(4) . .
S1B Ru1 S1 O1 139.4(8) . .
S1B Ru1 S1 O1 -139.4(8) 7_655 .
O1A Ru1 S1 O2 180.000(7) . .
N3 Ru1 S1 O2 0.000(10) . .
N2 Ru1 S1 O2 -132.58(12) 7_655 .
N2 Ru1 S1 O2 132.58(12) . .
N1 Ru1 S1 O2 47.34(12) . .
N1 Ru1 S1 O2 -47.34(12) 7_655 .
O1B Ru1 S1 O2 180.000(7) . .
S1B Ru1 S1 O2 -40.6(8) . .
S1B Ru1 S1 O2 40.6(8) 7_655 .
O2A S1A O1A Ru1 0.000(8) . .
N3 Ru1 O1A S1A 180.000(13) . .
N2 Ru1 O1A S1A -132.12(14) 7_655 .
N2 Ru1 O1A S1A 132.12(14) . .
N1 Ru1 O1A S1A 49.12(16) . .
N1 Ru1 O1A S1A -49.12(16) 7_655 .
S1 Ru1 O1A S1A 0.000(9) . .
O1B Ru1 O1A S1A 0.00(12) . .
S1B Ru1 O1A S1A -19.7(5) . .
S1B Ru1 O1A S1A 19.7(5) 7_655 .
O1A Ru1 S1B O2B 151(3) . .
N3 Ru1 S1B O2B -43(3) . .
N2 Ru1 S1B O2B -142(3) 7_655 .
N2 Ru1 S1B O2B 120(3) . .
N1 Ru1 S1B O2B 36(3) . .
N1 Ru1 S1B O2B -60(3) 7_655 .
S1 Ru1 S1B O2B 128(3) . .
O1B Ru1 S1B O2B 150(3) . .
S1B Ru1 S1B O2B 77(3) 7_655 .
O1A Ru1 S1B S1B 74.5(4) . 7_655
N3 Ru1 S1B S1B -119.1(6) . 7_655
N2 Ru1 S1B S1B 141.19(14) 7_655 7_655
N2 Ru1 S1B S1B 43.51(15) . 7_655
N1 Ru1 S1B S1B -40.35(13) . 7_655
N1 Ru1 S1B S1B -136.20(15) 7_655 7_655
S1 Ru1 S1B S1B 51.0(8) . 7_655
O1B Ru1 S1B S1B 73.2(6) . 7_655
O1A Ru1 S1B O2B 99.2(12) . 7_655
N3 Ru1 S1B O2B -94.4(12) . 7_655
N2 Ru1 S1B O2B 165.9(11) 7_655 7_655
N2 Ru1 S1B O2B 68.3(11) . 7_655
N1 Ru1 S1B O2B -15.6(11) . 7_655
N1 Ru1 S1B O2B -111.4(11) 7_655 7_655
S1 Ru1 S1B O2B 75.8(12) . 7_655
O1B Ru1 S1B O2B 98.0(12) . 7_655
S1B Ru1 S1B O2B 24.8(11) 7_655 7_655
O1A Ru1 S1B O1B 1.3(7) . .
N3 Ru1 S1B O1B 167.6(5) . .
N2 Ru1 S1B O1B 67.9(6) 7_655 .
N2 Ru1 S1B O1B -29.7(6) . .
N1 Ru1 S1B O1B -113.6(6) . .
N1 Ru1 S1B O1B 150.6(6) 7_655 .
S1 Ru1 S1B O1B -22.2(6) . .
S1B Ru1 S1B O1B -73.2(6) 7_655 .
O2B S1B O1B S1B -57(4) . 7_655
O2B S1B O1B S1B -17.8(13) 7_655 7_655
Ru1 S1B O1B S1B 87.2(4) . 7_655
O2B S1B O1B Ru1 -145(3) . .
S1B S1B O1B Ru1 -87.2(4) 7_655 .
O2B S1B O1B Ru1 -105.0(11) 7_655 .
O1A Ru1 O1B S1B 159.3(7) . 7_655
N3 Ru1 O1B S1B 159.3(6) . 7_655
N2 Ru1 O1B S1B -153.1(6) 7_655 7_655
N2 Ru1 O1B S1B 111.7(5) . 7_655
N1 Ru1 O1B S1B 28.0(6) . 7_655
N1 Ru1 O1B S1B -69.5(5) 7_655 7_655
S1 Ru1 O1B S1B -20.7(6) . 7_655
S1B Ru1 O1B S1B -41.4(11) . 7_655
O1A Ru1 O1B S1B -159.3(7) . .
N3 Ru1 O1B S1B -159.3(6) . .
N2 Ru1 O1B S1B -111.7(5) 7_655 .
N2 Ru1 O1B S1B 153.1(6) . .
N1 Ru1 O1B S1B 69.5(5) . .
N1 Ru1 O1B S1B -28.0(6) 7_655 .
S1 Ru1 O1B S1B 20.7(6) . .
S1B Ru1 O1B S1B 41.4(11) 7_655 .
S1B S1B O2B O2B 0.000(7) 7_655 7_655
O1B S1B O2B O2B 52(3) . 7_655
Ru1 S1B O2B O2B -72(2) . 7_655
O2B S1B O2B S1B 0.000(13) 7_655 7_655
O1B S1B O2B S1B 52(3) . 7_655
Ru1 S1B O2B S1B -72(2) . 7_655
